data_7228940
loop_
_publ_author_name
'Shen, Fang-Fang'
'Chen, Kai'
'Hua, Zi-Yi'
'Wang, Yuan'
'Xu, Jing'
'Chen, Mindong'
'Zhang, Yun-Qian'
'Tao, Zhu'

_publ_section_title
;
 Adducts of aqua complexes of Ln3+ with a di-hydroxylated symmetrical
 octamethyl-substituted cucurbituril: potential applications for isolation
 of heavier lanthanides
;
_journal_name_full CrystEngComm
_journal_paper_doi 10.1039/C7CE01365E
_journal_year 2017
_chemical_formula_moiety 'C44 H52 N24 O14, Tm H16 O8, Cl3, 19(H2 O)'
_chemical_formula_sum 'C44 H106 Cl3 N24 O41 Tm'
_chemical_formula_weight 1902.81
_chemical_name_systematic
;
 ?
;
_space_group_IT_number 12
_symmetry_cell_setting monoclinic
_symmetry_space_group_name_Hall '-C 2y'
_symmetry_space_group_name_H-M 'C 1 2/m 1'
_atom_sites_solution_hydrogens geom
_atom_sites_solution_primary direct
_atom_sites_solution_secondary difmap
_audit_creation_method SHELXL-97
_audit_update_record
;
2017-05-16 deposited with the CCDC.
2017-08-18 downloaded from the CCDC.
;
_cell_angle_alpha 90.00
_cell_angle_beta 108.292(3)
_cell_angle_gamma 90.00
_cell_formula_units_Z 2
_cell_length_a 22.267(2)
_cell_length_b 12.3118(11)
_cell_length_c 14.6937(14)
_cell_measurement_temperature 223(2)
_cell_volume 3824.7(6)
_computing_cell_refinement 'SAINT (Bruker, 2005)'
_computing_data_collection 'APEX2 (Bruker, 2005)'
_computing_data_reduction SAINT
_computing_molecular_graphics 'Ortep-3 for Windows (Farrugia, 1997)'
_computing_publication_material 'WinGX (Farrugia, 1999)'
_computing_structure_refinement 'SHELXL97 (Sheldrick, 2008)'
_computing_structure_solution 'SHELXS97 (Sheldrick, 2008)'
_diffrn_ambient_temperature 223(2)
_diffrn_measured_fraction_theta_full 0.975
_diffrn_measured_fraction_theta_max 0.975
_diffrn_measurement_device_type 'Bruker Smart Apex2 CCD Detector'
_diffrn_measurement_method '\f and \w scan'
_diffrn_radiation_monochromator graphite
_diffrn_radiation_source 'fine-focus sealed tube'
_diffrn_radiation_type MoK\a
_diffrn_radiation_wavelength 0.71073
_diffrn_reflns_av_R_equivalents 0.0390
_diffrn_reflns_av_sigmaI/netI 0.0614
_diffrn_reflns_limit_h_max 20
_diffrn_reflns_limit_h_min -28
_diffrn_reflns_limit_k_max 15
_diffrn_reflns_limit_k_min -15
_diffrn_reflns_limit_l_max 19
_diffrn_reflns_limit_l_min -11
_diffrn_reflns_number 8582
_diffrn_reflns_theta_full 27.54
_diffrn_reflns_theta_max 27.54
_diffrn_reflns_theta_min 2.22
_exptl_absorpt_coefficient_mu 1.376
_exptl_absorpt_correction_T_max 0.7077
_exptl_absorpt_correction_T_min 0.6520
_exptl_absorpt_correction_type multi-scan
_exptl_absorpt_process_details 'SADABS (Bruker, 2008)'
_exptl_crystal_colour colorless
_exptl_crystal_density_diffrn 1.652
_exptl_crystal_density_method 'not measured'
_exptl_crystal_description prism
_exptl_crystal_F_000 1972
_exptl_crystal_size_max 0.34
_exptl_crystal_size_mid 0.31
_exptl_crystal_size_min 0.27
_platon_squeeze_details
;
;
_refine_diff_density_max 1.978
_refine_diff_density_min -1.145
_refine_diff_density_rms 0.137
_refine_ls_extinction_method none
_refine_ls_goodness_of_fit_ref 1.081
_refine_ls_hydrogen_treatment constr
_refine_ls_matrix_type full
_refine_ls_number_parameters 261
_refine_ls_number_reflns 4510
_refine_ls_number_restraints 0
_refine_ls_restrained_S_all 1.081
_refine_ls_R_factor_all 0.0556
_refine_ls_R_factor_gt 0.0509
_refine_ls_shift/su_max 0.000
_refine_ls_shift/su_mean 0.000
_refine_ls_structure_factor_coef Fsqd
_refine_ls_weighting_details 'calc w=1/[\s^2^(Fo^2^)+(0.0834P)^2^+0.0000P] where P=(Fo^2^+2Fc^2^)/3'
_refine_ls_weighting_scheme calc
_refine_ls_wR_factor_gt 0.1270
_refine_ls_wR_factor_ref 0.1304
_reflns_number_gt 4199
_reflns_number_total 4510
_reflns_threshold_expression >2sigma(I)
_cod_data_source_file c7ce01365e2.cif
_cod_data_source_block complex1_CCDC1
_cod_original_cell_volume 3824.6(6)
_cod_original_sg_symbol_H-M 'C 2/m'
_cod_database_code 7228940

loop_
_symmetry_equiv_pos_as_xyz
'x, y, z'
'-x, y, -z'
'x+1/2, y+1/2, z'
'-x+1/2, y+1/2, -z'
'-x, -y, -z'
'x, -y, z'
'-x+1/2, -y+1/2, -z'
'x+1/2, -y+1/2, z'

loop_
_atom_site_label
_atom_site_type_symbol
_atom_site_fract_x
_atom_site_fract_y
_atom_site_fract_z
_atom_site_U_iso_or_equiv
_atom_site_adp_type
_atom_site_occupancy
_atom_site_symmetry_multiplicity
_atom_site_calc_flag
_atom_site_refinement_flags
_atom_site_disorder_assembly
_atom_site_disorder_group
Cl1 Cl 0.0914(9) 1.0000 0.4398(14) 0.517(13) Uani 1 2 d S . .
Cl2 Cl 0.1524(6) 1.0000 1.2982(7) 0.208(6) Uani 0.50 2 d SP . .
O1W O 0.0276(4) 1.0652(5) 0.8715(6) 0.0522(18) Uani 0.50 1 d P . .
O2W O 0.0494(3) 1.1466(5) 0.9511(5) 0.0452(16) Uani 0.50 1 d P . .
O3W O 0.0691(3) 1.1449(5) 1.0523(5) 0.0436(16) Uani 0.50 1 d P . .
O4W O 0.0784(3) 1.0683(5) 1.1313(6) 0.0540(19) Uani 0.50 1 d P . .
Tm1 Tm 0.0000 1.0000 1.0000 0.02407(14) Uani 1 4 d S . .
C1 C 0.3130(2) 0.8439(3) 0.9930(5) 0.0520(14) Uani 1 1 d . . .
C2 C 0.2744(4) 1.0000 1.0468(7) 0.056(2) Uani 1 2 d S . .
C3 C 0.2519(3) 1.0000 0.9362(8) 0.062(3) Uani 1 2 d S . .
C4 C 0.2704(3) 0.8567(4) 0.8167(5) 0.0667(18) Uani 1 1 d . . .
H4A H 0.2772 0.7780 0.8223 0.080 Uiso 1 1 calc R . .
H4B H 0.2261 0.8689 0.7789 0.080 Uiso 1 1 calc R . .
C5 C 0.3608(3) 0.8471(4) 0.7560(4) 0.0565(14) Uani 1 1 d . . .
C6 C 0.2961(4) 1.0000 0.7063(7) 0.063(2) Uani 1 2 d S . .
C7 C 0.3475(5) 1.0000 0.6576(6) 0.062(2) Uani 1 2 d S . .
C8 C 0.4335(4) 0.8545(5) 0.6634(5) 0.0685(18) Uani 1 1 d . . .
H8A H 0.4358 0.7765 0.6775 0.082 Uiso 1 1 calc R . .
H8B H 0.4214 0.8627 0.5936 0.082 Uiso 1 1 calc R . .
C9 C 0.5437(3) 0.8434(4) 0.7640(5) 0.0605(15) Uani 1 1 d . A .
C10 C 0.5170(5) 1.0000 0.6701(6) 0.058(2) Uani 1 2 d S . .
C11 C 0.5872(5) 1.0000 0.7238(6) 0.063(3) Uani 1 2 d S . .
C12 C 0.3411(3) 0.8577(4) 1.1656(5) 0.0645(17) Uani 1 1 d . . .
H12A H 0.3126 0.8713 1.2034 0.077 Uiso 1 1 calc R . .
H12B H 0.3451 0.7788 1.1608 0.077 Uiso 1 1 calc R . .
C13 C 0.2201(5) 1.0000 1.0900(10) 0.087(4) Uani 1 2 d S . .
H13A H 0.1962 0.9331 1.0730 0.131 Uiso 0.50 1 calc PR . .
H13B H 0.1925 1.0614 1.0652 0.131 Uiso 0.50 1 calc PR . .
H13C H 0.2372 1.0055 1.1592 0.131 Uiso 0.50 1 calc PR . .
C14 C 0.1790(4) 1.0000 0.8853(11) 0.102(4) Uani 1 2 d S . .
H14A H 0.1608 1.0657 0.9020 0.153 Uiso 0.50 1 calc PR . .
H14B H 0.1604 0.9371 0.9058 0.153 Uiso 0.50 1 calc PR . .
H14C H 0.1705 0.9972 0.8164 0.153 Uiso 1 2 calc SR . .
C15 C 0.2300(6) 1.0000 0.6358(10) 0.120(6) Uani 1 2 d S . .
H15A H 0.2231 0.9333 0.5988 0.180 Uiso 0.50 1 calc PR . .
H15B H 0.2251 1.0617 0.5930 0.180 Uiso 0.50 1 calc PR . .
H15C H 0.1995 1.0050 0.6703 0.180 Uiso 0.50 1 calc PR . .
C16 C 0.3268(8) 1.0000 0.5472(7) 0.118(5) Uani 1 2 d S . .
H16A H 0.3023 0.9350 0.5231 0.177 Uiso 0.50 1 calc PR . .
H16B H 0.3639 1.0014 0.5260 0.177 Uiso 1 2 calc SR . .
H16C H 0.3010 1.0636 0.5230 0.177 Uiso 0.50 1 calc PR . .
N1 N 0.3124(2) 0.9002(3) 1.0710(4) 0.0562(12) Uani 1 1 d . . .
N2 N 0.2809(2) 0.9011(3) 0.9121(4) 0.0587(13) Uani 1 1 d . . .
N3 N 0.3099(2) 0.9014(3) 0.7653(4) 0.0597(13) Uani 1 1 d . . .
N4 N 0.3848(3) 0.9014(3) 0.6959(3) 0.0586(12) Uani 1 1 d . . .
N5 N 0.4950(3) 0.9007(3) 0.7052(3) 0.0581(12) Uani 1 1 d . A .
N6 N 0.5980(3) 0.9009(3) 0.7831(4) 0.0614(13) Uani 1 1 d . . .
O1 O 0.33672(18) 0.7539(3) 0.9921(3) 0.0601(11) Uani 1 1 d . . .
O2 O 0.3812(3) 0.7610(3) 0.7950(4) 0.0814(14) Uani 1 1 d . . .
O3 O 0.5391(3) 0.7527(3) 0.7949(4) 0.0933(17) Uani 1 1 d . . .
O4 O 0.5062(8) 1.0000 0.5795(8) 0.097(5) Uani 0.599(16) 2 d SP A 1
O5 O 0.6206(11) 1.0000 0.6589(13) 0.090(8) Uani 0.401(16) 2 d SP . 2

loop_
_atom_site_aniso_label
_atom_site_aniso_U_11
_atom_site_aniso_U_22
_atom_site_aniso_U_33
_atom_site_aniso_U_23
_atom_site_aniso_U_13
_atom_site_aniso_U_12
Cl1 0.40(2) 0.345(17) 0.69(3) 0.000 0.00(2) 0.000
Cl2 0.179(11) 0.313(18) 0.121(7) 0.000 0.030(7) 0.000
O1W 0.075(5) 0.018(3) 0.081(5) 0.003(3) 0.050(4) -0.002(3)
O2W 0.037(3) 0.022(3) 0.077(5) 0.009(3) 0.018(3) -0.005(3)
O3W 0.034(3) 0.021(3) 0.073(5) -0.004(3) 0.012(3) -0.006(2)
O4W 0.048(4) 0.019(3) 0.079(5) -0.011(3) -0.003(4) -0.007(3)
Tm1 0.01571(18) 0.00590(15) 0.0527(3) 0.000 0.01373(14) 0.000
C1 0.033(2) 0.016(2) 0.114(4) -0.002(2) 0.034(3) -0.0035(18)
C2 0.041(4) 0.021(3) 0.121(7) 0.000 0.045(5) 0.000
C3 0.020(3) 0.016(3) 0.151(9) 0.000 0.030(4) 0.000
C4 0.051(3) 0.021(2) 0.117(5) -0.003(3) 0.010(3) -0.013(2)
C5 0.065(4) 0.024(2) 0.069(3) -0.004(2) 0.004(3) 0.001(2)
C6 0.053(5) 0.025(3) 0.083(5) 0.000 -0.019(4) 0.000
C7 0.076(6) 0.027(4) 0.060(5) 0.000 -0.012(4) 0.000
C8 0.103(5) 0.030(3) 0.072(4) -0.012(3) 0.027(4) -0.005(3)
C9 0.091(5) 0.023(2) 0.080(4) 0.003(2) 0.043(3) -0.003(3)
C10 0.106(7) 0.024(3) 0.058(5) 0.000 0.044(5) 0.000
C11 0.114(8) 0.020(3) 0.080(5) 0.000 0.067(6) 0.000
C12 0.084(4) 0.021(2) 0.108(5) 0.002(3) 0.059(4) -0.003(3)
C13 0.060(6) 0.044(5) 0.186(12) 0.000 0.078(7) 0.000
C14 0.032(4) 0.055(6) 0.221(14) 0.000 0.043(7) 0.000
C15 0.079(8) 0.087(9) 0.135(10) 0.000 -0.052(8) 0.000
C16 0.179(15) 0.084(8) 0.053(5) 0.000 -0.018(7) 0.000
N1 0.052(3) 0.0170(17) 0.114(4) -0.001(2) 0.048(3) 0.0017(17)
N2 0.033(2) 0.0197(18) 0.121(4) -0.004(2) 0.022(2) -0.0001(16)
N3 0.057(3) 0.0206(19) 0.086(3) 0.004(2) 0.000(2) 0.0019(19)
N4 0.079(3) 0.024(2) 0.065(3) -0.003(2) 0.012(3) 0.003(2)
N5 0.088(4) 0.028(2) 0.064(3) -0.002(2) 0.032(3) -0.004(2)
N6 0.087(4) 0.0193(19) 0.095(4) 0.000(2) 0.052(3) -0.001(2)
O1 0.050(2) 0.0174(15) 0.122(3) 0.0021(18) 0.039(2) 0.0046(15)
O2 0.099(4) 0.033(2) 0.113(4) 0.027(2) 0.034(3) 0.025(2)
O3 0.100(4) 0.033(2) 0.143(5) 0.028(3) 0.033(3) -0.007(2)
O4 0.175(15) 0.071(8) 0.066(7) 0.000 0.069(8) 0.000
O5 0.18(2) 0.034(7) 0.109(13) 0.000 0.122(15) 0.000

loop_
_atom_type_symbol
_atom_type_description
_atom_type_scat_dispersion_real
_atom_type_scat_dispersion_imag
_atom_type_scat_source
C C 0.0033 0.0016 'International Tables Vol C Tables 4.2.6.8 and 6.1.1.4'
H H 0.0000 0.0000 'International Tables Vol C Tables 4.2.6.8 and 6.1.1.4'
N N 0.0061 0.0033 'International Tables Vol C Tables 4.2.6.8 and 6.1.1.4'
O O 0.0106 0.0060 'International Tables Vol C Tables 4.2.6.8 and 6.1.1.4'
Tm Tm -0.3139 5.2483 'International Tables Vol C Tables 4.2.6.8 and 6.1.1.4'
Cl Cl 0.1484 0.1585 'International Tables Vol C Tables 4.2.6.8 and 6.1.1.4'

loop_
_geom_angle_atom_site_label_1
_geom_angle_atom_site_label_2
_geom_angle_atom_site_label_3
_geom_angle
_geom_angle_site_symmetry_1
_geom_angle_site_symmetry_3
O2W O1W O1W 131.9(4) . 6_575
O2W O1W Tm1 72.5(4) . .
O1W O1W Tm1 69.63(16) 6_575 .
O3W O2W O1W 136.7(6) . .
O3W O2W Tm1 71.7(4) . .
O1W O2W Tm1 69.9(3) . .
O2W O3W O4W 140.0(6) . .
O2W O3W Tm1 73.0(4) . .
O4W O3W Tm1 71.3(3) . .
O3W O4W O4W 130.3(4) . 6_575
O3W O4W Tm1 72.0(4) . .
O4W O4W Tm1 68.71(17) 6_575 .
O1W Tm1 O1W 180.00(18) 2_557 6_575
O1W Tm1 O1W 139.3(3) 2_557 .
O1W Tm1 O1W 40.7(3) 6_575 .
O1W Tm1 O1W 40.7(3) 2_557 5_577
O1W Tm1 O1W 139.3(3) 6_575 5_577
O1W Tm1 O1W 180.000(2) . 5_577
O1W Tm1 O4W 118.9(3) 2_557 5_577
O1W Tm1 O4W 61.1(3) 6_575 5_577
O1W Tm1 O4W 76.6(3) . 5_577
O1W Tm1 O4W 103.4(3) 5_577 5_577
O1W Tm1 O4W 103.4(3) 2_557 2_557
O1W Tm1 O4W 76.6(3) 6_575 2_557
O1W Tm1 O4W 61.1(3) . 2_557
O1W Tm1 O4W 118.9(3) 5_577 2_557
O4W Tm1 O4W 42.6(3) 5_577 2_557
O1W Tm1 O4W 61.1(3) 2_557 .
O1W Tm1 O4W 118.9(3) 6_575 .
O1W Tm1 O4W 103.4(3) . .
O1W Tm1 O4W 76.6(3) 5_577 .
O4W Tm1 O4W 180.000(2) 5_577 .
O4W Tm1 O4W 137.4(3) 2_557 .
O1W Tm1 O4W 76.6(3) 2_557 6_575
O1W Tm1 O4W 103.4(3) 6_575 6_575
O1W Tm1 O4W 118.9(3) . 6_575
O1W Tm1 O4W 61.1(3) 5_577 6_575
O4W Tm1 O4W 137.4(3) 5_577 6_575
O4W Tm1 O4W 180.000(2) 2_557 6_575
O4W Tm1 O4W 42.6(3) . 6_575
O1W Tm1 O3W 77.3(2) 2_557 .
O1W Tm1 O3W 102.7(2) 6_575 .
O1W Tm1 O3W 71.6(3) . .
O1W Tm1 O3W 108.4(3) 5_577 .
O4W Tm1 O3W 143.3(2) 5_577 .
O4W Tm1 O3W 104.2(2) 2_557 .
O4W Tm1 O3W 36.7(2) . .
O4W Tm1 O3W 75.8(2) 6_575 .
O1W Tm1 O3W 102.7(2) 2_557 5_577
O1W Tm1 O3W 77.3(2) 6_575 5_577
O1W Tm1 O3W 108.4(3) . 5_577
O1W Tm1 O3W 71.6(3) 5_577 5_577
O4W Tm1 O3W 36.7(2) 5_577 5_577
O4W Tm1 O3W 75.8(2) 2_557 5_577
O4W Tm1 O3W 143.3(2) . 5_577
O4W Tm1 O3W 104.2(2) 6_575 5_577
O3W Tm1 O3W 180.000(1) . 5_577
O1W Tm1 O3W 71.6(3) 2_557 2_557
O1W Tm1 O3W 108.4(3) 6_575 2_557
O1W Tm1 O3W 77.3(2) . 2_557
O1W Tm1 O3W 102.7(2) 5_577 2_557
O4W Tm1 O3W 75.8(2) 5_577 2_557
O4W Tm1 O3W 36.7(2) 2_557 2_557
O4W Tm1 O3W 104.2(2) . 2_557
O4W Tm1 O3W 143.3(2) 6_575 2_557
O3W Tm1 O3W 79.7(3) . 2_557
O3W Tm1 O3W 100.3(3) 5_577 2_557
O1W Tm1 O3W 108.4(3) 2_557 6_575
O1W Tm1 O3W 71.6(3) 6_575 6_575
O1W Tm1 O3W 102.7(2) . 6_575
O1W Tm1 O3W 77.3(2) 5_577 6_575
O4W Tm1 O3W 104.2(2) 5_577 6_575
O4W Tm1 O3W 143.3(2) 2_557 6_575
O4W Tm1 O3W 75.8(2) . 6_575
O4W Tm1 O3W 36.7(2) 6_575 6_575
O3W Tm1 O3W 100.3(3) . 6_575
O3W Tm1 O3W 79.7(3) 5_577 6_575
O3W Tm1 O3W 180.000(2) 2_557 6_575
O1 C1 N1 126.4(6) . .
O1 C1 N2 124.2(6) . .
N1 C1 N2 109.4(4) . .
N1 C2 N1 113.4(6) 6_575 .
N1 C2 C13 111.6(5) 6_575 .
N1 C2 C13 111.6(5) . .
N1 C2 C3 103.1(5) 6_575 .
N1 C2 C3 103.1(5) . .
C13 C2 C3 113.5(8) . .
N2 C3 N2 111.6(6) 6_575 .
N2 C3 C2 103.4(5) 6_575 .
N2 C3 C2 103.4(5) . .
N2 C3 C14 110.6(5) 6_575 .
N2 C3 C14 110.6(5) . .
C2 C3 C14 116.8(8) . .
N3 C4 N2 115.1(4) . .
N3 C4 H4A 108.5 . .
N2 C4 H4A 108.5 . .
N3 C4 H4B 108.5 . .
N2 C4 H4B 108.5 . .
H4A C4 H4B 107.5 . .
O2 C5 N4 124.9(6) . .
O2 C5 N3 125.4(6) . .
N4 C5 N3 109.7(5) . .
N3 C6 N3 111.7(7) 6_575 .
N3 C6 C15 112.6(5) 6_575 .
N3 C6 C15 112.6(5) . .
N3 C6 C7 103.1(5) 6_575 .
N3 C6 C7 103.1(5) . .
C15 C6 C7 112.9(9) . .
N4 C7 N4 110.4(6) 6_575 .
N4 C7 C6 103.6(5) 6_575 .
N4 C7 C6 103.6(5) . .
N4 C7 C16 110.3(6) 6_575 .
N4 C7 C16 110.3(6) . .
C6 C7 C16 118.1(9) . .
N5 C8 N4 114.7(5) . .
N5 C8 H8A 108.6 . .
N4 C8 H8A 108.6 . .
N5 C8 H8B 108.6 . .
N4 C8 H8B 108.6 . .
H8A C8 H8B 107.6 . .
O3 C9 N6 125.1(7) . .
O3 C9 N5 124.8(7) . .
N6 C9 N5 110.1(5) . .
O4 C10 N5 113.1(6) . 6_575
O4 C10 N5 113.1(6) . .
N5 C10 N5 112.6(7) 6_575 .
O4 C10 C11 111.6(10) . .
N5 C10 C11 102.7(5) 6_575 .
N5 C10 C11 102.7(5) . .
O5 C11 N6 112.7(7) . 6_575
O5 C11 N6 112.7(6) . .
N6 C11 N6 111.7(7) 6_575 .
O5 C11 C10 109.4(12) . .
N6 C11 C10 104.9(5) 6_575 .
N6 C11 C10 104.9(5) . .
N6 C12 N1 115.8(4) 2_657 .
N6 C12 H12A 108.3 2_657 .
N1 C12 H12A 108.3 . .
N6 C12 H12B 108.3 2_657 .
N1 C12 H12B 108.3 . .
H12A C12 H12B 107.4 . .
C2 C13 H13A 109.5 . .
C2 C13 H13B 109.5 . .
H13A C13 H13B 109.5 . .
C2 C13 H13C 109.5 . .
H13A C13 H13C 109.5 . .
H13B C13 H13C 109.5 . .
C3 C14 H14A 109.5 . .
C3 C14 H14B 109.5 . .
H14A C14 H14B 109.5 . .
C3 C14 H14C 109.5 . .
H14A C14 H14C 109.5 . .
H14B C14 H14C 109.5 . .
C6 C15 H15A 109.5 . .
C6 C15 H15B 109.5 . .
H15A C15 H15B 109.5 . .
C6 C15 H15C 109.5 . .
H15A C15 H15C 109.5 . .
H15B C15 H15C 109.5 . .
C7 C16 H16A 109.5 . .
C7 C16 H16B 109.5 . .
H16A C16 H16B 109.5 . .
C7 C16 H16C 109.5 . .
H16A C16 H16C 109.5 . .
H16B C16 H16C 109.5 . .
C1 N1 C12 121.2(4) . .
C1 N1 C2 112.6(6) . .
C12 N1 C2 125.9(6) . .
C1 N2 C4 121.6(4) . .
C1 N2 C3 111.3(6) . .
C4 N2 C3 126.4(6) . .
C5 N3 C4 122.1(5) . .
C5 N3 C6 112.0(6) . .
C4 N3 C6 125.3(6) . .
C5 N4 C8 121.1(5) . .
C5 N4 C7 111.5(6) . .
C8 N4 C7 126.6(6) . .
C9 N5 C8 122.2(5) . .
C9 N5 C10 111.7(6) . .
C8 N5 C10 124.0(6) . .
C9 N6 C12 123.5(5) . 2_657
C9 N6 C11 110.0(6) . .
C12 N6 C11 124.7(6) 2_657 .

loop_
_geom_bond_atom_site_label_1
_geom_bond_atom_site_label_2
_geom_bond_distance
_geom_bond_site_symmetry_2
O1W O2W 1.500(10) .
O1W O1W 1.605(12) 6_575
O1W Tm1 2.305(7) .
O2W O3W 1.413(10) .
O2W Tm1 2.341(6) .
O3W O4W 1.459(10) .
O3W Tm1 2.324(6) .
O4W O4W 1.681(13) 6_575
O4W Tm1 2.315(6) .
Tm1 O1W 2.305(7) 2_557
Tm1 O1W 2.305(7) 6_575
Tm1 O1W 2.305(7) 5_577
Tm1 O4W 2.315(7) 5_577
Tm1 O4W 2.315(7) 2_557
Tm1 O4W 2.315(7) 6_575
Tm1 O3W 2.324(6) 5_577
Tm1 O3W 2.324(6) 2_557
Tm1 O3W 2.324(6) 6_575
C1 O1 1.230(5) .
C1 N1 1.343(8) .
C1 N2 1.374(8) .
C2 N1 1.471(6) 6_575
C2 N1 1.471(6) .
C2 C13 1.531(11) .
C2 C3 1.543(14) .
C3 N2 1.472(6) 6_575
C3 N2 1.472(6) .
C3 C14 1.560(11) .
C4 N3 1.436(8) .
C4 N2 1.453(8) .
C4 H4A 0.9800 .
C4 H4B 0.9800 .
C5 O2 1.223(6) .
C5 N4 1.345(8) .
C5 N3 1.359(8) .
C6 N3 1.467(6) 6_575
C6 N3 1.467(6) .
C6 C15 1.510(12) .
C6 C7 1.530(14) .
C7 N4 1.479(6) 6_575
C7 N4 1.479(6) .
C7 C16 1.541(12) .
C8 N5 1.432(8) .
C8 N4 1.436(8) .
C8 H8A 0.9800 .
C8 H8B 0.9800 .
C9 O3 1.221(6) .
C9 N6 1.353(8) .
C9 N5 1.354(8) .
C10 O4 1.276(13) .
C10 N5 1.469(6) 6_575
C10 N5 1.469(6) .
C10 C11 1.515(14) .
C11 O5 1.380(15) .
C11 N6 1.475(6) 6_575
C11 N6 1.475(6) .
C12 N6 1.431(8) 2_657
C12 N1 1.435(8) .
C12 H12A 0.9800 .
C12 H12B 0.9800 .
C13 H13A 0.9700 .
C13 H13B 0.9700 .
C13 H13C 0.9700 .
C14 H14A 0.9700 .
C14 H14B 0.9700 .
C14 H14C 0.9700 .
C15 H15A 0.9700 .
C15 H15B 0.9700 .
C15 H15C 0.9700 .
C16 H16A 0.9700 .
C16 H16B 0.9700 .
C16 H16C 0.9700 .
N6 C12 1.431(8) 2_657

loop_
_platon_squeeze_void_nr
_platon_squeeze_void_average_x
_platon_squeeze_void_average_y
_platon_squeeze_void_average_z
_platon_squeeze_void_volume
_platon_squeeze_void_count_electrons
_platon_squeeze_void_content
1 0.500 0.000 0.000 118 36 ' '
2 0.934 -0.005 0.500 942 298 ' '
3 0.000 0.500 0.000 118 36 ' '
